data_1559694
loop_
_publ_author_name
'Li, Shuaikang'
'Dai, Shengyu'

_publ_section_title
;
 8-Arylnaphthyl substituent retarding chain transfer in insertion
 polymerization with unsymmetrical \a-diimine systems
;
_journal_issue 45
_journal_name_full 'Polymer Chemistry'
_journal_page_first 7199
_journal_page_last 7206
_journal_paper_doi 10.1039/D0PY01231A
_journal_volume 11
_journal_year 2020
_chemical_formula_sum 'C50 H61 Cl N2 Pd'
_chemical_formula_weight 831.86
_space_group_IT_number 2
_space_group_name_Hall '-P 1'
_space_group_name_H-M_alt 'P -1'
_symmetry_cell_setting triclinic
_symmetry_space_group_name_H-M 'P -1'
_atom_sites_solution_hydrogens geom
_atom_sites_solution_primary direct
_atom_sites_solution_secondary difmap
_audit_creation_method SHELXL-97
_audit_update_record
;
2020-08-05 deposited with the CCDC.	2020-10-21 downloaded from the CCDC.
;
_cell_angle_alpha 105.570(3)
_cell_angle_beta 113.860(5)
_cell_angle_gamma 103.220(3)
_cell_formula_units_Z 2
_cell_length_a 12.9300(11)
_cell_length_b 14.8499(13)
_cell_length_c 15.1301(14)
_cell_measurement_reflns_used 5009
_cell_measurement_temperature 298(2)
_cell_measurement_theta_max 25.673
_cell_measurement_theta_min 2.726
_cell_volume 2364.4(4)
_computing_cell_refinement 'Bruker SMART'
_computing_data_collection 'Bruker SMART'
_computing_data_reduction 'Bruker SAINT'
_computing_molecular_graphics 'Bruker SHELXTL'
_computing_publication_material 'Bruker SHELXTL'
_computing_structure_refinement 'SHELXL-97 (Sheldrick, 1997)'
_computing_structure_solution 'SHELXS-97 (Sheldrick, 1990)'
_diffrn_ambient_temperature 298(2)
_diffrn_measured_fraction_theta_full 0.983
_diffrn_measured_fraction_theta_max 0.983
_diffrn_measurement_device_type 'CCD area detector'
_diffrn_measurement_method 'phi and omega scans'
_diffrn_radiation_monochromator graphite
_diffrn_radiation_source 'fine-focus sealed tube'
_diffrn_radiation_type MoK\a
_diffrn_radiation_wavelength 0.71073
_diffrn_reflns_av_R_equivalents 0.0391
_diffrn_reflns_av_sigmaI/netI 0.0511
_diffrn_reflns_limit_h_max 15
_diffrn_reflns_limit_h_min -14
_diffrn_reflns_limit_k_max 17
_diffrn_reflns_limit_k_min -17
_diffrn_reflns_limit_l_max 17
_diffrn_reflns_limit_l_min -18
_diffrn_reflns_number 11969
_diffrn_reflns_theta_full 25.02
_diffrn_reflns_theta_max 25.02
_diffrn_reflns_theta_min 1.76
_exptl_absorpt_coefficient_mu 0.481
_exptl_absorpt_correction_T_max 0.8535
_exptl_absorpt_correction_T_min 0.8308
_exptl_absorpt_correction_type multi-scan
_exptl_absorpt_process_details sadabs
_exptl_crystal_colour red
_exptl_crystal_density_diffrn 1.168
_exptl_crystal_density_meas 1.168
_exptl_crystal_density_method 'not measured'
_exptl_crystal_description block
_exptl_crystal_F_000 876
_exptl_crystal_size_max 0.40
_exptl_crystal_size_mid 0.35
_exptl_crystal_size_min 0.34
_refine_diff_density_max 0.990
_refine_diff_density_min -1.094
_refine_diff_density_rms 0.081
_refine_ls_extinction_method none
_refine_ls_goodness_of_fit_ref 1.097
_refine_ls_hydrogen_treatment mixed
_refine_ls_matrix_type full
_refine_ls_number_parameters 488
_refine_ls_number_reflns 8209
_refine_ls_number_restraints 33
_refine_ls_restrained_S_all 1.108
_refine_ls_R_factor_all 0.0754
_refine_ls_R_factor_gt 0.0590
_refine_ls_shift/su_max 0.000
_refine_ls_shift/su_mean 0.000
_refine_ls_structure_factor_coef Fsqd
_refine_ls_weighting_details 'calc w=1/[\s^2^(Fo^2^)+(0.1113P)^2^+0.0000P] where P=(Fo^2^+2Fc^2^)/3'
_refine_ls_weighting_scheme calc
_refine_ls_wR_factor_gt 0.1715
_refine_ls_wR_factor_ref 0.1827
_reflns_number_gt 6283
_reflns_number_total 8209
_reflns_threshold_expression >2sigma(I)
_cod_data_source_file d0py01231a2.cif
_cod_data_source_block 200110e
_cod_depositor_comments
;
The following automatic conversions were performed:

data item '_symmetry_cell_setting' value 'Triclinic' was changed to
'triclinic' in accordance with the
/home/data/users/saulius/crontab/automatic-downloads/rss-feeds/RSC/lib/dictionaries/cif_core.dic
dictionary named 'cif_core.dic' version 2.4.2 last updated on
2011-04-26.

Automatic conversion script
Id: cif_fix_values 7556 2019-12-06 15:28:31Z antanas 
;
_cod_original_sg_symbol_H-M P-1
_cod_database_code 1559694

loop_
_symmetry_equiv_pos_as_xyz
'x, y, z'
'-x, -y, -z'

loop_
_atom_site_label
_atom_site_type_symbol
_atom_site_fract_x
_atom_site_fract_y
_atom_site_fract_z
_atom_site_U_iso_or_equiv
_atom_site_adp_type
_atom_site_occupancy
_atom_site_symmetry_multiplicity
_atom_site_calc_flag
_atom_site_refinement_flags
_atom_site_disorder_assembly
_atom_site_disorder_group
Pd2 Pd 0.16324(3) 0.18505(3) 0.11824(3) 0.05173(17) Uani 1 1 d . . .
Cl1 Cl 0.0293(2) 0.13287(18) 0.1784(2) 0.0606(5) Uani 0.717(4) 1 d P A 1
Cl1' Cl 0.1390(7) 0.3305(5) 0.1487(6) 0.0606(5) Uani 0.283(4) 1 d P A 2
N1 N 0.2751(3) 0.2188(2) 0.0555(2) 0.0431(8) Uani 1 1 d . A .
N2 N 0.2037(4) 0.0553(3) 0.0862(3) 0.0587(10) Uani 1 1 d . A .
C1 C 0.3907(4) 0.1559(4) -0.0280(4) 0.0547(11) Uani 1 1 d . A .
H1A H 0.4135 0.2219 -0.0286 0.082 Uiso 1 1 calc R . .
H1B H 0.3465 0.1054 -0.0991 0.082 Uiso 1 1 calc R . .
H1C H 0.4630 0.1456 0.0122 0.082 Uiso 1 1 calc R . .
C2 C 0.3107(4) 0.1478(3) 0.0218(3) 0.0480(10) Uani 1 1 d . . .
C3 C 0.2689(5) 0.0537(4) 0.0393(4) 0.0603(12) Uani 1 1 d . A .
C4 C 0.3091(7) -0.0309(4) 0.0053(6) 0.097(2) Uani 1 1 d . . .
H4A H 0.2688 -0.0885 0.0133 0.145 Uiso 1 1 calc R A .
H4B H 0.3961 -0.0088 0.0484 0.145 Uiso 1 1 calc R . .
H4C H 0.2879 -0.0491 -0.0675 0.145 Uiso 1 1 calc R . .
C5 C 0.3164(3) 0.3160(3) 0.0498(3) 0.0372(8) Uani 1 1 d . . .
C6 C 0.4203(4) 0.3948(3) 0.1422(3) 0.0403(9) Uani 1 1 d . A .
C7 C 0.4567(4) 0.4900(3) 0.1388(3) 0.0418(9) Uani 1 1 d . . .
H7 H 0.5260 0.5425 0.1975 0.050 Uiso 1 1 calc R A .
C8 C 0.3925(4) 0.5089(3) 0.0500(3) 0.0424(9) Uani 1 1 d . A .
C9 C 0.2881(4) 0.4303(3) -0.0380(3) 0.0436(9) Uani 1 1 d . . .
H9 H 0.2442 0.4426 -0.0965 0.052 Uiso 1 1 calc R A .
C10 C 0.2480(3) 0.3330(3) -0.0400(3) 0.0406(9) Uani 1 1 d . A .
C11 C 0.4334(4) 0.6138(3) 0.0512(4) 0.0534(11) Uani 1 1 d . . .
H11A H 0.4837 0.6630 0.1230 0.080 Uiso 1 1 calc R A .
H11B H 0.3629 0.6286 0.0164 0.080 Uiso 1 1 calc R . .
H11C H 0.4794 0.6162 0.0149 0.080 Uiso 1 1 calc R . .
C12 C 0.4876(4) 0.3758(3) 0.2433(3) 0.0442(9) Uani 1 1 d . . .
H12 H 0.4239 0.3307 0.2484 0.053 Uiso 1 1 calc R A .
C13 C 0.5573(4) 0.4734(3) 0.3474(3) 0.0475(10) Uani 1 1 d . A .
C14 C 0.6840(4) 0.5075(3) 0.4166(3) 0.0558(11) Uani 1 1 d . . .
H14 H 0.7283 0.4715 0.3997 0.067 Uiso 1 1 calc R A .
C15 C 0.7446(4) 0.5955(4) 0.5112(4) 0.0591(12) Uani 1 1 d . A .
C16 C 0.6761(5) 0.6464(4) 0.5341(4) 0.0643(13) Uani 1 1 d . . .
H16 H 0.7150 0.7037 0.5970 0.077 Uiso 1 1 calc R A .
C17 C 0.5486(5) 0.6153(4) 0.4659(4) 0.0594(12) Uani 1 1 d . A .
C18 C 0.4915(4) 0.5294(3) 0.3730(3) 0.0523(11) Uani 1 1 d . . .
H18 H 0.4082 0.5083 0.3267 0.063 Uiso 1 1 calc R A .
C19 C 0.8820(5) 0.6310(5) 0.5854(5) 0.093(2) Uani 1 1 d . . .
H19A H 0.9106 0.6960 0.6407 0.139 Uiso 1 1 calc R A .
H19B H 0.9244 0.6361 0.5463 0.139 Uiso 1 1 calc R . .
H19C H 0.8975 0.5832 0.6158 0.139 Uiso 1 1 calc R . .
C20 C 0.4783(6) 0.6759(5) 0.4927(4) 0.0808(17) Uani 1 1 d . . .
H20A H 0.4500 0.7044 0.4419 0.121 Uiso 1 1 calc R A .
H20B H 0.5308 0.7293 0.5620 0.121 Uiso 1 1 calc R . .
H20C H 0.4095 0.6325 0.4912 0.121 Uiso 1 1 calc R . .
C21 C 0.5711(4) 0.3197(3) 0.2335(3) 0.0501(11) Uani 1 1 d . A .
C22 C 0.6581(4) 0.3542(4) 0.2057(3) 0.0568(12) Uani 1 1 d . . .
H22 H 0.6619 0.4102 0.1888 0.068 Uiso 1 1 calc R A .
C23 C 0.7412(5) 0.3071(5) 0.2021(4) 0.0688(15) Uani 1 1 d . A .
C24 C 0.7324(5) 0.2232(5) 0.2292(4) 0.0792(18) Uani 1 1 d . . .
H24 H 0.7865 0.1915 0.2287 0.095 Uiso 1 1 calc R A .
C25 C 0.6465(5) 0.1857(4) 0.2565(4) 0.0721(15) Uani 1 1 d . A .
C26 C 0.5653(5) 0.2343(4) 0.2592(4) 0.0582(12) Uani 1 1 d . . .
H26 H 0.5077 0.2102 0.2779 0.070 Uiso 1 1 calc R A .
C27 C 0.8335(5) 0.3461(6) 0.1709(5) 0.099(2) Uani 1 1 d . . .
H27A H 0.8731 0.4184 0.2080 0.149 Uiso 1 1 calc R A .
H27B H 0.7928 0.3284 0.0961 0.149 Uiso 1 1 calc R . .
H27C H 0.8936 0.3164 0.1888 0.149 Uiso 1 1 calc R . .
C28 C 0.6395(7) 0.0951(5) 0.2869(6) 0.112(3) Uani 1 1 d . . .
H28A H 0.6662 0.0508 0.2503 0.169 Uiso 1 1 calc R A .
H28B H 0.5566 0.0591 0.2677 0.169 Uiso 1 1 calc R . .
H28C H 0.6914 0.1185 0.3618 0.169 Uiso 1 1 calc R . .
C29 C 0.1281(4) 0.2485(3) -0.1377(3) 0.0454(10) Uani 1 1 d . . .
H29 H 0.0914 0.2045 -0.1114 0.055 Uiso 1 1 calc R A .
C30 C 0.0333(4) 0.2918(3) -0.1907(3) 0.0489(10) Uani 1 1 d . A .
C31 C -0.0242(4) 0.3297(4) -0.1364(4) 0.0620(13) Uani 1 1 d . . .
H31 H -0.0065 0.3250 -0.0721 0.074 Uiso 1 1 calc R A .
C32 C -0.1075(5) 0.3745(4) -0.1759(5) 0.0749(16) Uani 1 1 d . A .
C33 C -0.1332(5) 0.3812(5) -0.2730(5) 0.0855(19) Uani 1 1 d . . .
H33 H -0.1881 0.4106 -0.2999 0.103 Uiso 1 1 calc R A .
C34 C -0.0785(5) 0.3448(5) -0.3310(4) 0.0804(17) Uani 1 1 d . A .
C35 C 0.0045(4) 0.2998(4) -0.2879(4) 0.0625(13) Uani 1 1 d . . .
H35 H 0.0412 0.2749 -0.3251 0.075 Uiso 1 1 calc R A .
C36 C -0.1713(7) 0.4116(6) -0.1174(6) 0.120(3) Uani 1 1 d . . .
H36A H -0.2471 0.3581 -0.1420 0.179 Uiso 1 1 calc R A .
H36B H -0.1874 0.4682 -0.1303 0.179 Uiso 1 1 calc R . .
H36C H -0.1197 0.4321 -0.0430 0.179 Uiso 1 1 calc R . .
C37 C -0.1089(8) 0.3520(7) -0.4372(5) 0.127(3) Uani 1 1 d . . .
H37A H -0.1957 0.3202 -0.4842 0.191 Uiso 1 1 calc R A .
H37B H -0.0686 0.3185 -0.4677 0.191 Uiso 1 1 calc R . .
H37C H -0.0812 0.4218 -0.4263 0.191 Uiso 1 1 calc R . .
C38 C 0.1524(3) 0.1814(3) -0.2179(3) 0.0427(9) Uani 1 1 d . A .
C39 C 0.2322(4) 0.2210(3) -0.2508(3) 0.0481(10) Uani 1 1 d . . .
H39 H 0.2757 0.2906 -0.2203 0.058 Uiso 1 1 calc R A .
C40 C 0.2492(4) 0.1596(4) -0.3286(4) 0.0537(11) Uani 1 1 d . A .
C41 C 0.1794(5) 0.0563(4) -0.3749(4) 0.0584(12) Uani 1 1 d . . .
H41 H 0.1871 0.0144 -0.4278 0.070 Uiso 1 1 calc R A .
C42 C 0.0981(4) 0.0132(3) -0.3450(3) 0.0534(11) Uani 1 1 d . A .
C43 C 0.0853(4) 0.0768(3) -0.2651(3) 0.0491(10) Uani 1 1 d . . .
H43 H 0.0322 0.0490 -0.2438 0.059 Uiso 1 1 calc R A .
C44 C 0.3350(6) 0.2041(5) -0.3638(5) 0.0804(16) Uani 1 1 d . . .
H44A H 0.3349 0.2694 -0.3611 0.121 Uiso 1 1 calc R A .
H44B H 0.3084 0.1602 -0.4349 0.121 Uiso 1 1 calc R . .
H44C H 0.4164 0.2109 -0.3178 0.121 Uiso 1 1 calc R . .
C45 C 0.0223(5) -0.0994(4) -0.3956(4) 0.0731(15) Uani 1 1 d . . .
H45A H 0.0676 -0.1324 -0.3577 0.110 Uiso 1 1 calc R A .
H45B H 0.0037 -0.1267 -0.4678 0.110 Uiso 1 1 calc R . .
H45C H -0.0525 -0.1104 -0.3932 0.110 Uiso 1 1 calc R . .
C46 C 0.1660(6) -0.0291(4) 0.1169(5) 0.0892(18) Uani 1 1 d DU . .
H46A H 0.1624 -0.0911 0.0712 0.107 Uiso 1 1 calc R A .
H46B H 0.0854 -0.0400 0.1092 0.107 Uiso 1 1 calc R . .
C47 C 0.2616(8) -0.0007(7) 0.2347(7) 0.150(3) Uani 1 1 d DU A .
H47A H 0.3425 0.0192 0.2419 0.180 Uiso 1 1 calc R . .
H47B H 0.2584 0.0584 0.2787 0.180 Uiso 1 1 calc R . .
C48 C 0.2494(10) -0.0782(8) 0.2783(9) 0.200(5) Uani 1 1 d DU . .
H48A H 0.2495 -0.1392 0.2344 0.240 Uiso 1 1 calc R A .
H48B H 0.1725 -0.0949 0.2786 0.240 Uiso 1 1 calc R . .
C49 C 0.3538(12) -0.0381(12) 0.3885(10) 0.294(9) Uani 1 1 d DU A .
H49A H 0.4217 -0.0526 0.3865 0.441 Uiso 1 1 calc R . .
H49B H 0.3289 -0.0699 0.4281 0.441 Uiso 1 1 calc R . .
H49C H 0.3778 0.0337 0.4217 0.441 Uiso 1 1 calc R . .
C50 C 0.1163(12) 0.3128(8) 0.1361(10) 0.0606(5) Uani 0.717(4) 1 d P A 1
H50A H 0.1370 0.3462 0.2082 0.091 Uiso 0.717(4) 1 calc PR A 1
H50B H 0.0300 0.2920 0.0907 0.091 Uiso 0.717(4) 1 calc PR A 1
H50C H 0.1606 0.3585 0.1176 0.091 Uiso 0.717(4) 1 calc PR A 1
C50' C 0.056(3) 0.115(2) 0.182(3) 0.0606(5) Uani 0.283(4) 1 d P A 2
H50D H 0.1106 0.1169 0.2489 0.091 Uiso 0.283(4) 1 calc PR A 2
H50E H 0.0044 0.0458 0.1334 0.091 Uiso 0.283(4) 1 calc PR A 2
H50F H 0.0060 0.1515 0.1911 0.091 Uiso 0.283(4) 1 calc PR A 2

loop_
_atom_site_aniso_label
_atom_site_aniso_U_11
_atom_site_aniso_U_22
_atom_site_aniso_U_33
_atom_site_aniso_U_23
_atom_site_aniso_U_13
_atom_site_aniso_U_12
Pd2 0.0582(3) 0.0479(2) 0.0478(2) 0.01959(17) 0.03014(19) 0.01092(17)
Cl1 0.0738(14) 0.0529(12) 0.0662(9) 0.0214(8) 0.0532(10) 0.0111(8)
Cl1' 0.0738(14) 0.0529(12) 0.0662(9) 0.0214(8) 0.0532(10) 0.0111(8)
N1 0.0438(19) 0.0403(19) 0.0373(17) 0.0122(15) 0.0156(15) 0.0158(16)
N2 0.077(3) 0.038(2) 0.059(2) 0.0242(18) 0.033(2) 0.0119(19)
C1 0.057(3) 0.057(3) 0.053(3) 0.020(2) 0.030(2) 0.026(2)
C2 0.051(2) 0.041(2) 0.041(2) 0.0120(19) 0.019(2) 0.013(2)
C3 0.071(3) 0.044(3) 0.060(3) 0.017(2) 0.030(3) 0.021(2)
C4 0.131(6) 0.055(4) 0.118(5) 0.029(4) 0.074(5) 0.042(4)
C5 0.045(2) 0.037(2) 0.043(2) 0.0214(17) 0.0285(18) 0.0173(17)
C6 0.045(2) 0.042(2) 0.037(2) 0.0160(18) 0.0223(18) 0.0179(18)
C7 0.042(2) 0.040(2) 0.036(2) 0.0130(17) 0.0185(18) 0.0091(18)
C8 0.045(2) 0.043(2) 0.048(2) 0.0213(19) 0.029(2) 0.0178(19)
C9 0.045(2) 0.050(2) 0.038(2) 0.0209(19) 0.0213(19) 0.0181(19)
C10 0.040(2) 0.045(2) 0.036(2) 0.0132(18) 0.0211(18) 0.0136(18)
C11 0.058(3) 0.050(3) 0.054(3) 0.025(2) 0.028(2) 0.018(2)
C12 0.052(2) 0.043(2) 0.038(2) 0.0214(18) 0.0206(19) 0.0165(19)
C13 0.056(3) 0.043(2) 0.035(2) 0.0165(18) 0.018(2) 0.014(2)
C14 0.061(3) 0.051(3) 0.045(2) 0.017(2) 0.021(2) 0.017(2)
C15 0.063(3) 0.050(3) 0.046(2) 0.016(2) 0.016(2) 0.016(2)
C16 0.080(4) 0.056(3) 0.042(2) 0.017(2) 0.026(3) 0.014(3)
C17 0.080(3) 0.054(3) 0.050(3) 0.021(2) 0.041(3) 0.019(2)
C18 0.058(3) 0.056(3) 0.042(2) 0.018(2) 0.027(2) 0.017(2)
C19 0.068(4) 0.079(4) 0.073(4) 0.008(3) 0.003(3) 0.019(3)
C20 0.098(4) 0.080(4) 0.065(3) 0.015(3) 0.049(3) 0.034(3)
C21 0.051(2) 0.055(3) 0.034(2) 0.0138(19) 0.0131(19) 0.021(2)
C22 0.056(3) 0.065(3) 0.045(2) 0.024(2) 0.020(2) 0.024(2)
C23 0.058(3) 0.091(4) 0.048(3) 0.022(3) 0.018(2) 0.035(3)
C24 0.077(4) 0.087(4) 0.059(3) 0.016(3) 0.017(3) 0.054(3)
C25 0.075(4) 0.060(3) 0.067(3) 0.024(3) 0.018(3) 0.037(3)
C26 0.068(3) 0.051(3) 0.053(3) 0.025(2) 0.023(2) 0.027(2)
C27 0.072(4) 0.155(7) 0.082(4) 0.046(4) 0.040(3) 0.060(4)
C28 0.114(5) 0.083(5) 0.137(6) 0.052(4) 0.042(5) 0.061(4)
C29 0.038(2) 0.045(2) 0.044(2) 0.0135(19) 0.0189(18) 0.0070(18)
C30 0.038(2) 0.049(3) 0.047(2) 0.012(2) 0.0175(19) 0.0114(19)
C31 0.057(3) 0.070(3) 0.051(3) 0.018(2) 0.026(2) 0.022(3)
C32 0.053(3) 0.076(4) 0.084(4) 0.016(3) 0.032(3) 0.030(3)
C33 0.073(4) 0.092(4) 0.079(4) 0.027(3) 0.020(3) 0.052(3)
C34 0.080(4) 0.089(4) 0.062(3) 0.027(3) 0.021(3) 0.046(3)
C35 0.065(3) 0.072(3) 0.049(3) 0.020(2) 0.026(2) 0.033(3)
C36 0.110(5) 0.148(7) 0.138(7) 0.053(6) 0.080(5) 0.084(5)
C37 0.169(8) 0.166(8) 0.079(4) 0.065(5) 0.051(5) 0.117(7)
C38 0.038(2) 0.046(2) 0.039(2) 0.0187(18) 0.0153(18) 0.0125(18)
C39 0.051(2) 0.042(2) 0.047(2) 0.019(2) 0.023(2) 0.0135(19)
C40 0.057(3) 0.061(3) 0.048(2) 0.024(2) 0.028(2) 0.022(2)
C41 0.076(3) 0.059(3) 0.049(3) 0.022(2) 0.035(2) 0.033(3)
C42 0.061(3) 0.045(3) 0.050(2) 0.021(2) 0.023(2) 0.020(2)
C43 0.054(3) 0.044(2) 0.049(2) 0.022(2) 0.025(2) 0.016(2)
C44 0.096(4) 0.076(4) 0.078(4) 0.025(3) 0.060(3) 0.022(3)
C45 0.091(4) 0.047(3) 0.071(3) 0.014(3) 0.041(3) 0.019(3)
C46 0.118(5) 0.057(3) 0.111(5) 0.046(3) 0.067(4) 0.028(3)
C47 0.174(7) 0.131(6) 0.148(6) 0.108(5) 0.068(6) 0.026(5)
C48 0.191(9) 0.161(8) 0.175(8) 0.105(7) 0.041(7) -0.001(7)
C49 0.253(14) 0.276(16) 0.192(12) 0.126(12) -0.020(11) 0.043(12)
C50 0.0738(14) 0.0529(12) 0.0662(9) 0.0214(8) 0.0532(10) 0.0111(8)
C50' 0.0738(14) 0.0529(12) 0.0662(9) 0.0214(8) 0.0532(10) 0.0111(8)

loop_
_atom_type_symbol
_atom_type_description
_atom_type_scat_dispersion_real
_atom_type_scat_dispersion_imag
_atom_type_scat_source
C C 0.0033 0.0016 'International Tables Vol C Tables 4.2.6.8 and 6.1.1.4'
H H 0.0000 0.0000 'International Tables Vol C Tables 4.2.6.8 and 6.1.1.4'
N N 0.0061 0.0033 'International Tables Vol C Tables 4.2.6.8 and 6.1.1.4'
Cl Cl 0.1484 0.1585 'International Tables Vol C Tables 4.2.6.8 and 6.1.1.4'
Pd Pd -0.9988 1.0072 'International Tables Vol C Tables 4.2.6.8 and 6.1.1.4'

loop_
_geom_angle_atom_site_label_1
_geom_angle_atom_site_label_2
_geom_angle_atom_site_label_3
_geom_angle
_geom_angle_site_symmetry_1
_geom_angle_site_symmetry_3
_geom_angle_publ_flag
N1 Pd2 N2 78.19(14) . . ?
N1 Pd2 C50 99.1(3) . . ?
N2 Pd2 C50 174.9(3) . . ?
N1 Pd2 Cl1' 94.91(17) . . ?
N2 Pd2 Cl1' 172.93(18) . . ?
C50 Pd2 Cl1' 7.2(5) . . ?
N1 Pd2 C50' 165.5(7) . . ?
N2 Pd2 C50' 87.4(7) . . ?
C50 Pd2 C50' 95.5(8) . . ?
Cl1' Pd2 C50' 99.5(7) . . ?
N1 Pd2 Cl1 175.16(11) . . ?
N2 Pd2 Cl1 98.05(12) . . ?
C50 Pd2 Cl1 84.5(3) . . ?
Cl1' Pd2 Cl1 88.92(16) . . ?
C50' Pd2 Cl1 11.6(8) . . ?
C2 N1 C5 120.1(3) . . ?
C2 N1 Pd2 116.2(3) . . ?
C5 N1 Pd2 123.7(2) . . ?
C3 N2 C46 121.1(4) . . ?
C3 N2 Pd2 114.9(3) . . ?
C46 N2 Pd2 124.0(4) . . ?
C2 C1 H1A 109.5 . . ?
C2 C1 H1B 109.5 . . ?
H1A C1 H1B 109.5 . . ?
C2 C1 H1C 109.5 . . ?
H1A C1 H1C 109.5 . . ?
H1B C1 H1C 109.5 . . ?
N1 C2 C1 124.9(4) . . ?
N1 C2 C3 114.8(4) . . ?
C1 C2 C3 120.2(4) . . ?
N2 C3 C4 126.1(5) . . ?
N2 C3 C2 115.7(4) . . ?
C4 C3 C2 118.1(5) . . ?
C3 C4 H4A 109.5 . . ?
C3 C4 H4B 109.5 . . ?
H4A C4 H4B 109.5 . . ?
C3 C4 H4C 109.5 . . ?
H4A C4 H4C 109.5 . . ?
H4B C4 H4C 109.5 . . ?
C10 C5 C6 121.9(3) . . ?
C10 C5 N1 121.1(3) . . ?
C6 C5 N1 116.7(3) . . ?
C7 C6 C5 116.8(3) . . ?
C7 C6 C12 122.4(3) . . ?
C5 C6 C12 120.8(3) . . ?
C6 C7 C8 122.6(4) . . ?
C6 C7 H7 118.7 . . ?
C8 C7 H7 118.7 . . ?
C9 C8 C7 118.8(4) . . ?
C9 C8 C11 120.5(4) . . ?
C7 C8 C11 120.7(4) . . ?
C8 C9 C10 121.3(4) . . ?
C8 C9 H9 119.4 . . ?
C10 C9 H9 119.4 . . ?
C9 C10 C5 118.5(3) . . ?
C9 C10 C29 119.8(4) . . ?
C5 C10 C29 121.7(4) . . ?
C8 C11 H11A 109.5 . . ?
C8 C11 H11B 109.5 . . ?
H11A C11 H11B 109.5 . . ?
C8 C11 H11C 109.5 . . ?
H11A C11 H11C 109.5 . . ?
H11B C11 H11C 109.5 . . ?
C21 C12 C13 111.5(3) . . ?
C21 C12 C6 111.9(3) . . ?
C13 C12 C6 113.4(3) . . ?
C21 C12 H12 106.5 . . ?
C13 C12 H12 106.5 . . ?
C6 C12 H12 106.5 . . ?
C14 C13 C18 119.0(4) . . ?
C14 C13 C12 122.2(4) . . ?
C18 C13 C12 118.8(4) . . ?
C13 C14 C15 121.0(4) . . ?
C13 C14 H14 119.5 . . ?
C15 C14 H14 119.5 . . ?
C16 C15 C14 117.9(4) . . ?
C16 C15 C19 121.9(4) . . ?
C14 C15 C19 120.2(5) . . ?
C15 C16 C17 122.9(4) . . ?
C15 C16 H16 118.6 . . ?
C17 C16 H16 118.6 . . ?
C18 C17 C16 118.1(4) . . ?
C18 C17 C20 121.0(5) . . ?
C16 C17 C20 120.8(4) . . ?
C17 C18 C13 121.1(4) . . ?
C17 C18 H18 119.5 . . ?
C13 C18 H18 119.5 . . ?
C15 C19 H19A 109.5 . . ?
C15 C19 H19B 109.5 . . ?
H19A C19 H19B 109.5 . . ?
C15 C19 H19C 109.5 . . ?
H19A C19 H19C 109.5 . . ?
H19B C19 H19C 109.5 . . ?
C17 C20 H20A 109.5 . . ?
C17 C20 H20B 109.5 . . ?
H20A C20 H20B 109.5 . . ?
C17 C20 H20C 109.5 . . ?
H20A C20 H20C 109.5 . . ?
H20B C20 H20C 109.5 . . ?
C22 C21 C26 118.7(4) . . ?
C22 C21 C12 121.5(4) . . ?
C26 C21 C12 119.7(4) . . ?
C21 C22 C23 122.5(5) . . ?
C21 C22 H22 118.7 . . ?
C23 C22 H22 118.7 . . ?
C24 C23 C22 116.5(5) . . ?
C24 C23 C27 122.4(5) . . ?
C22 C23 C27 121.0(5) . . ?
C25 C24 C23 122.9(5) . . ?
C25 C24 H24 118.5 . . ?
C23 C24 H24 118.5 . . ?
C24 C25 C26 119.0(5) . . ?
C24 C25 C28 122.0(5) . . ?
C26 C25 C28 119.0(6) . . ?
C25 C26 C21 120.3(5) . . ?
C25 C26 H26 119.8 . . ?
C21 C26 H26 119.8 . . ?
C23 C27 H27A 109.5 . . ?
C23 C27 H27B 109.5 . . ?
H27A C27 H27B 109.5 . . ?
C23 C27 H27C 109.5 . . ?
H27A C27 H27C 109.5 . . ?
H27B C27 H27C 109.5 . . ?
C25 C28 H28A 109.5 . . ?
C25 C28 H28B 109.5 . . ?
H28A C28 H28B 109.5 . . ?
C25 C28 H28C 109.5 . . ?
H28A C28 H28C 109.5 . . ?
H28B C28 H28C 109.5 . . ?
C38 C29 C30 111.7(3) . . ?
C38 C29 C10 112.5(3) . . ?
C30 C29 C10 112.0(3) . . ?
C38 C29 H29 106.7 . . ?
C30 C29 H29 106.7 . . ?
C10 C29 H29 106.7 . . ?
C31 C30 C35 117.6(4) . . ?
C31 C30 C29 118.0(4) . . ?
C35 C30 C29 124.3(4) . . ?
C32 C31 C30 122.2(5) . . ?
C32 C31 H31 118.9 . . ?
C30 C31 H31 118.9 . . ?
C33 C32 C31 118.2(5) . . ?
C33 C32 C36 120.7(5) . . ?
C31 C32 C36 121.1(6) . . ?
C32 C33 C34 122.2(5) . . ?
C32 C33 H33 118.9 . . ?
C34 C33 H33 118.9 . . ?
C33 C34 C35 117.4(5) . . ?
C33 C34 C37 121.3(5) . . ?
C35 C34 C37 121.3(5) . . ?
C30 C35 C34 122.4(5) . . ?
C30 C35 H35 118.8 . . ?
C34 C35 H35 118.8 . . ?
C32 C36 H36A 109.5 . . ?
C32 C36 H36B 109.5 . . ?
H36A C36 H36B 109.5 . . ?
C32 C36 H36C 109.5 . . ?
H36A C36 H36C 109.5 . . ?
H36B C36 H36C 109.5 . . ?
C34 C37 H37A 109.5 . . ?
C34 C37 H37B 109.5 . . ?
H37A C37 H37B 109.5 . . ?
C34 C37 H37C 109.5 . . ?
H37A C37 H37C 109.5 . . ?
H37B C37 H37C 109.5 . . ?
C39 C38 C43 118.8(4) . . ?
C39 C38 C29 122.7(4) . . ?
C43 C38 C29 118.4(4) . . ?
C38 C39 C40 122.6(4) . . ?
C38 C39 H39 118.7 . . ?
C40 C39 H39 118.7 . . ?
C41 C40 C39 116.9(4) . . ?
C41 C40 C44 121.3(4) . . ?
C39 C40 C44 121.8(4) . . ?
C40 C41 C42 122.6(4) . . ?
C40 C41 H41 118.7 . . ?
C42 C41 H41 118.7 . . ?
C41 C42 C43 118.9(4) . . ?
C41 C42 C45 122.5(4) . . ?
C43 C42 C45 118.7(4) . . ?
C38 C43 C42 120.2(4) . . ?
C38 C43 H43 119.9 . . ?
C42 C43 H43 119.9 . . ?
C40 C44 H44A 109.5 . . ?
C40 C44 H44B 109.5 . . ?
H44A C44 H44B 109.5 . . ?
C40 C44 H44C 109.5 . . ?
H44A C44 H44C 109.5 . . ?
H44B C44 H44C 109.5 . . ?
C42 C45 H45A 109.5 . . ?
C42 C45 H45B 109.5 . . ?
H45A C45 H45B 109.5 . . ?
C42 C45 H45C 109.5 . . ?
H45A C45 H45C 109.5 . . ?
H45B C45 H45C 109.5 . . ?
N2 C46 C47 109.0(5) . . ?
N2 C46 H46A 109.9 . . ?
C47 C46 H46A 109.9 . . ?
N2 C46 H46B 109.9 . . ?
C47 C46 H46B 109.9 . . ?
H46A C46 H46B 108.3 . . ?
C48 C47 C46 118.1(7) . . ?
C48 C47 H47A 107.8 . . ?
C46 C47 H47A 107.8 . . ?
C48 C47 H47B 107.8 . . ?
C46 C47 H47B 107.8 . . ?
H47A C47 H47B 107.1 . . ?
C47 C48 C49 109.4(9) . . ?
C47 C48 H48A 109.8 . . ?
C49 C48 H48A 109.8 . . ?
C47 C48 H48B 109.8 . . ?
C49 C48 H48B 109.8 . . ?
H48A C48 H48B 108.2 . . ?
C48 C49 H49A 109.5 . . ?
C48 C49 H49B 109.5 . . ?
H49A C49 H49B 109.5 . . ?
C48 C49 H49C 109.5 . . ?
H49A C49 H49C 109.5 . . ?
H49B C49 H49C 109.5 . . ?
Pd2 C50 H50A 109.5 . . ?
Pd2 C50 H50B 109.5 . . ?
H50A C50 H50B 109.5 . . ?
Pd2 C50 H50C 109.5 . . ?
H50A C50 H50C 109.5 . . ?
H50B C50 H50C 109.5 . . ?
Pd2 C50' H50D 109.5 . . ?
Pd2 C50' H50E 109.5 . . ?
H50D C50' H50E 109.5 . . ?
Pd2 C50' H50F 109.5 . . ?
H50D C50' H50F 109.5 . . ?
H50E C50' H50F 109.5 . . ?

loop_
_geom_bond_atom_site_label_1
_geom_bond_atom_site_label_2
_geom_bond_distance
_geom_bond_site_symmetry_2
_geom_bond_publ_flag
Pd2 N1 2.068(3) . ?
Pd2 N2 2.095(4) . ?
Pd2 C50 2.103(14) . ?
Pd2 Cl1' 2.207(9) . ?
Pd2 C50' 2.21(3) . ?
Pd2 Cl1 2.338(2) . ?
N1 C2 1.307(5) . ?
N1 C5 1.459(5) . ?
N2 C3 1.303(6) . ?
N2 C46 1.496(6) . ?
C1 C2 1.508(6) . ?
C1 H1A 0.9600 . ?
C1 H1B 0.9600 . ?
C1 H1C 0.9600 . ?
C2 C3 1.511(6) . ?
C3 C4 1.510(7) . ?
C4 H4A 0.9600 . ?
C4 H4B 0.9600 . ?
C4 H4C 0.9600 . ?
C5 C10 1.417(5) . ?
C5 C6 1.418(5) . ?
C6 C7 1.407(6) . ?
C6 C12 1.563(5) . ?
C7 C8 1.407(6) . ?
C7 H7 0.9300 . ?
C8 C9 1.396(5) . ?
C8 C11 1.519(6) . ?
C9 C10 1.407(6) . ?
C9 H9 0.9300 . ?
C10 C29 1.558(5) . ?
C11 H11A 0.9600 . ?
C11 H11B 0.9600 . ?
C11 H11C 0.9600 . ?
C12 C21 1.535(6) . ?
C12 C13 1.555(5) . ?
C12 H12 0.9800 . ?
C13 C14 1.408(6) . ?
C13 C18 1.409(6) . ?
C14 C15 1.411(6) . ?
C14 H14 0.9300 . ?
C15 C16 1.374(7) . ?
C15 C19 1.528(7) . ?
C16 C17 1.420(7) . ?
C16 H16 0.9300 . ?
C17 C18 1.384(6) . ?
C17 C20 1.509(7) . ?
C18 H18 0.9300 . ?
C19 H19A 0.9600 . ?
C19 H19B 0.9600 . ?
C19 H19C 0.9600 . ?
C20 H20A 0.9600 . ?
C20 H20B 0.9600 . ?
C20 H20C 0.9600 . ?
C21 C22 1.393(7) . ?
C21 C26 1.418(6) . ?
C22 C23 1.420(7) . ?
C22 H22 0.9300 . ?
C23 C24 1.407(9) . ?
C23 C27 1.506(8) . ?
C24 C25 1.389(9) . ?
C24 H24 0.9300 . ?
C25 C26 1.410(7) . ?
C25 C28 1.530(8) . ?
C26 H26 0.9300 . ?
C27 H27A 0.9600 . ?
C27 H27B 0.9600 . ?
C27 H27C 0.9600 . ?
C28 H28A 0.9600 . ?
C28 H28B 0.9600 . ?
C28 H28C 0.9600 . ?
C29 C38 1.538(6) . ?
C29 C30 1.549(6) . ?
C29 H29 0.9800 . ?
C30 C31 1.409(6) . ?
C30 C35 1.409(6) . ?
C31 C32 1.408(7) . ?
C31 H31 0.9300 . ?
C32 C33 1.406(9) . ?
C32 C36 1.518(8) . ?
C33 C34 1.408(8) . ?
C33 H33 0.9300 . ?
C34 C35 1.420(7) . ?
C34 C37 1.533(9) . ?
C35 H35 0.9300 . ?
C36 H36A 0.9600 . ?
C36 H36B 0.9600 . ?
C36 H36C 0.9600 . ?
C37 H37A 0.9600 . ?
C37 H37B 0.9600 . ?
C37 H37C 0.9600 . ?
C38 C39 1.398(6) . ?
C38 C43 1.401(6) . ?
C39 C40 1.410(6) . ?
C39 H39 0.9300 . ?
C40 C41 1.392(7) . ?
C40 C44 1.511(7) . ?
C41 C42 1.397(7) . ?
C41 H41 0.9300 . ?
C42 C43 1.414(6) . ?
C42 C45 1.516(6) . ?
C43 H43 0.9300 . ?
C44 H44A 0.9600 . ?
C44 H44B 0.9600 . ?
C44 H44C 0.9600 . ?
C45 H45A 0.9600 . ?
C45 H45B 0.9600 . ?
C45 H45C 0.9600 . ?
C46 C47 1.568(7) . ?
C46 H46A 0.9700 . ?
C46 H46B 0.9700 . ?
C47 C48 1.481(8) . ?
C47 H47A 0.9700 . ?
C47 H47B 0.9700 . ?
C48 C49 1.495(8) . ?
C48 H48A 0.9700 . ?
C48 H48B 0.9700 . ?
C49 H49A 0.9600 . ?
C49 H49B 0.9600 . ?
C49 H49C 0.9600 . ?
C50 H50A 0.9600 . ?
C50 H50B 0.9600 . ?
C50 H50C 0.9600 . ?
C50' H50D 0.9600 . ?
C50' H50E 0.9600 . ?
C50' H50F 0.9600 . ?

loop_
_geom_torsion_atom_site_label_1
_geom_torsion_atom_site_label_2
_geom_torsion_atom_site_label_3
_geom_torsion_atom_site_label_4
_geom_torsion
_geom_torsion_site_symmetry_1
_geom_torsion_site_symmetry_2
_geom_torsion_site_symmetry_3
_geom_torsion_site_symmetry_4
_geom_torsion_publ_flag
N2 Pd2 N1 C2 3.7(3) . . . . ?
C50 Pd2 N1 C2 -172.0(5) . . . . ?
Cl1' Pd2 N1 C2 -177.9(3) . . . . ?
C50' Pd2 N1 C2 9(4) . . . . ?
Cl1 Pd2 N1 C2 -35.7(14) . . . . ?
N2 Pd2 N1 C5 -175.0(3) . . . . ?
C50 Pd2 N1 C5 9.3(5) . . . . ?
Cl1' Pd2 N1 C5 3.4(3) . . . . ?
C50' Pd2 N1 C5 -170(4) . . . . ?
Cl1 Pd2 N1 C5 145.7(11) . . . . ?
N1 Pd2 N2 C3 -3.9(3) . . . . ?
C50 Pd2 N2 C3 54(4) . . . . ?
Cl1' Pd2 N2 C3 -17(2) . . . . ?
C50' Pd2 N2 C3 177.5(10) . . . . ?
Cl1 Pd2 N2 C3 173.0(3) . . . . ?
N1 Pd2 N2 C46 174.1(4) . . . . ?
C50 Pd2 N2 C46 -128(3) . . . . ?
Cl1' Pd2 N2 C46 161.1(18) . . . . ?
C50' Pd2 N2 C46 -4.5(10) . . . . ?
Cl1 Pd2 N2 C46 -9.0(4) . . . . ?
C5 N1 C2 C1 -2.2(6) . . . . ?
Pd2 N1 C2 C1 179.1(3) . . . . ?
C5 N1 C2 C3 175.8(3) . . . . ?
Pd2 N1 C2 C3 -2.9(5) . . . . ?
C46 N2 C3 C4 3.2(8) . . . . ?
Pd2 N2 C3 C4 -178.8(5) . . . . ?
C46 N2 C3 C2 -174.5(4) . . . . ?
Pd2 N2 C3 C2 3.5(5) . . . . ?
N1 C2 C3 N2 -0.5(6) . . . . ?
C1 C2 C3 N2 177.6(4) . . . . ?
N1 C2 C3 C4 -178.3(4) . . . . ?
C1 C2 C3 C4 -0.3(7) . . . . ?
C2 N1 C5 C10 90.8(5) . . . . ?
Pd2 N1 C5 C10 -90.5(4) . . . . ?
C2 N1 C5 C6 -95.5(4) . . . . ?
Pd2 N1 C5 C6 83.1(4) . . . . ?
C10 C5 C6 C7 -3.3(5) . . . . ?
N1 C5 C6 C7 -176.9(3) . . . . ?
C10 C5 C6 C12 175.0(3) . . . . ?
N1 C5 C6 C12 1.4(5) . . . . ?
C5 C6 C7 C8 1.9(6) . . . . ?
C12 C6 C7 C8 -176.4(4) . . . . ?
C6 C7 C8 C9 0.3(6) . . . . ?
C6 C7 C8 C11 178.3(4) . . . . ?
C7 C8 C9 C10 -1.2(6) . . . . ?
C11 C8 C9 C10 -179.3(4) . . . . ?
C8 C9 C10 C5 -0.1(6) . . . . ?
C8 C9 C10 C29 177.4(3) . . . . ?
C6 C5 C10 C9 2.5(5) . . . . ?
N1 C5 C10 C9 175.8(3) . . . . ?
C6 C5 C10 C29 -175.0(3) . . . . ?
N1 C5 C10 C29 -1.7(5) . . . . ?
C7 C6 C12 C21 -103.5(4) . . . . ?
C5 C6 C12 C21 78.3(5) . . . . ?
C7 C6 C12 C13 23.8(5) . . . . ?
C5 C6 C12 C13 -154.4(4) . . . . ?
C21 C12 C13 C14 5.3(6) . . . . ?
C6 C12 C13 C14 -122.2(4) . . . . ?
C21 C12 C13 C18 -174.8(4) . . . . ?
C6 C12 C13 C18 57.7(5) . . . . ?
C18 C13 C14 C15 1.0(7) . . . . ?
C12 C13 C14 C15 -179.1(4) . . . . ?
C13 C14 C15 C16 0.5(7) . . . . ?
C13 C14 C15 C19 179.8(5) . . . . ?
C14 C15 C16 C17 -1.3(8) . . . . ?
C19 C15 C16 C17 179.4(5) . . . . ?
C15 C16 C17 C18 0.6(7) . . . . ?
C15 C16 C17 C20 -177.7(5) . . . . ?
C16 C17 C18 C13 0.9(7) . . . . ?
C20 C17 C18 C13 179.3(5) . . . . ?
C14 C13 C18 C17 -1.7(7) . . . . ?
C12 C13 C18 C17 178.4(4) . . . . ?
C13 C12 C21 C22 -76.0(5) . . . . ?
C6 C12 C21 C22 52.3(5) . . . . ?
C13 C12 C21 C26 100.2(5) . . . . ?
C6 C12 C21 C26 -131.5(4) . . . . ?
C26 C21 C22 C23 0.0(6) . . . . ?
C12 C21 C22 C23 176.2(4) . . . . ?
C21 C22 C23 C24 -0.5(7) . . . . ?
C21 C22 C23 C27 179.6(5) . . . . ?
C22 C23 C24 C25 1.1(8) . . . . ?
C27 C23 C24 C25 -179.0(5) . . . . ?
C23 C24 C25 C26 -1.1(8) . . . . ?
C23 C24 C25 C28 -179.3(5) . . . . ?
C24 C25 C26 C21 0.5(7) . . . . ?
C28 C25 C26 C21 178.7(5) . . . . ?
C22 C21 C26 C25 0.1(7) . . . . ?
C12 C21 C26 C25 -176.3(4) . . . . ?
C9 C10 C29 C38 95.3(4) . . . . ?
C5 C10 C29 C38 -87.3(4) . . . . ?
C9 C10 C29 C30 -31.6(5) . . . . ?
C5 C10 C29 C30 145.9(4) . . . . ?
C38 C29 C30 C31 162.2(4) . . . . ?
C10 C29 C30 C31 -70.5(5) . . . . ?
C38 C29 C30 C35 -20.7(6) . . . . ?
C10 C29 C30 C35 106.6(5) . . . . ?
C35 C30 C31 C32 -0.1(7) . . . . ?
C29 C30 C31 C32 177.2(4) . . . . ?
C30 C31 C32 C33 -0.1(8) . . . . ?
C30 C31 C32 C36 178.0(5) . . . . ?
C31 C32 C33 C34 0.0(9) . . . . ?
C36 C32 C33 C34 -178.1(7) . . . . ?
C32 C33 C34 C35 0.3(10) . . . . ?
C32 C33 C34 C37 179.4(7) . . . . ?
C31 C30 C35 C34 0.4(7) . . . . ?
C29 C30 C35 C34 -176.7(5) . . . . ?
C33 C34 C35 C30 -0.5(9) . . . . ?
C37 C34 C35 C30 -179.6(6) . . . . ?
C30 C29 C38 C39 81.1(5) . . . . ?
C10 C29 C38 C39 -45.9(5) . . . . ?
C30 C29 C38 C43 -94.4(5) . . . . ?
C10 C29 C38 C43 138.6(4) . . . . ?
C43 C38 C39 C40 -1.0(6) . . . . ?
C29 C38 C39 C40 -176.5(4) . . . . ?
C38 C39 C40 C41 2.1(7) . . . . ?
C38 C39 C40 C44 179.4(4) . . . . ?
C39 C40 C41 C42 -1.8(7) . . . . ?
C44 C40 C41 C42 -179.2(5) . . . . ?
C40 C41 C42 C43 0.5(7) . . . . ?
C40 C41 C42 C45 -179.9(5) . . . . ?
C39 C38 C43 C42 -0.4(6) . . . . ?
C29 C38 C43 C42 175.3(4) . . . . ?
C41 C42 C43 C38 0.7(6) . . . . ?
C45 C42 C43 C38 -178.9(4) . . . . ?
C3 N2 C46 C47 94.4(7) . . . . ?
Pd2 N2 C46 C47 -83.5(7) . . . . ?
N2 C46 C47 C48 -173.7(10) . . . . ?
C46 C47 C48 C49 176.3(11) . . . . ?
